data_1502732
loop_
_publ_author_name
'Coe, Benjamin J.'
'Fielden, John'
'Foxon, Simon P.'
'Helliwell, Madeleine'
'Brunschwig, Bruce S.'
'Asselberghs, Inge'
'Clays, Koen'
'Olesiak, Joanna'
'Matczyszyn, Katarzyna'
'Samoc, Marek'

_publ_section_title
;
 Quadratic and cubic nonlinear optical properties of salts of diquat-based
 chromophores with diphenylamino substituents.
;
_journal_issue 45
_journal_name_full 'The journal of physical chemistry. A'
_journal_page_first 12028
_journal_page_last 12041
_journal_paper_doi 10.1021/jp106473e
_journal_volume 114
_journal_year 2010
_chemical_formula_moiety 'C21 H17 N O'
_chemical_formula_sum 'C21 H17 N O'
_chemical_formula_weight 299.36
_chemical_name_common 4-(diphenylamino)cinnamaldehyde
_space_group_IT_number 14
_symmetry_cell_setting monoclinic
_symmetry_space_group_name_Hall '-P 2ybc'
_symmetry_space_group_name_H-M 'P 1 21/c 1'
_atom_sites_solution_hydrogens geom
_atom_sites_solution_primary direct
_atom_sites_solution_secondary difmap
_audit_creation_method SHELXL-97
_cell_angle_alpha 90.00
_cell_angle_beta 116.327(9)
_cell_angle_gamma 90.00
_cell_formula_units_Z 4
_cell_length_a 8.9660(10)
_cell_length_b 18.422(2)
_cell_length_c 10.4846(16)
_cell_measurement_reflns_used 1832
_cell_measurement_temperature 100(2)
_cell_measurement_theta_max 28.4669
_cell_measurement_theta_min 2.7177
_cell_volume 1552.1(4)
_computing_cell_refinement
; 
CrysAlis RED, Oxford Diffraction Ltd.,
Version 1.171.32.29 (release 10-06-2008 CrysAlis171 .NET)
(compiled Jun 10 2008,16:49:55)
;
_computing_data_collection
; 
CrysAlis CCD, Oxford Diffraction Ltd.,
Version 1.171.32.29 (release 10-06-2008 CrysAlis171 .NET)
(compiled Jun 10 2008,16:49:55)
;
_computing_data_reduction
; 
CrysAlis RED, Oxford Diffraction Ltd.,
Version 1.171.32.29 (release 10-06-2008 CrysAlis171 .NET)
(compiled Jun 10 2008,16:49:55)
;
_computing_molecular_graphics 'Bruker SHELXTL'
_computing_publication_material 'SHELXL-97 (Sheldrick, 1997)'
_computing_structure_refinement 'SHELXL-97 (Sheldrick, 1997)'
_computing_structure_solution 'SHELXS-97 (Sheldrick, 1990)'
_diffrn_ambient_temperature 100(2)
_diffrn_detector_area_resol_mean 8.3367
_diffrn_measured_fraction_theta_full 0.984
_diffrn_measured_fraction_theta_max 0.984
_diffrn_measurement_device_type 'Oxford Diffraction Xcalibur2'
_diffrn_measurement_method '\w scans'
_diffrn_radiation_monochromator graphite
_diffrn_radiation_source 'Enhance (Mo) X-ray Source'
_diffrn_radiation_type MoK\a
_diffrn_radiation_wavelength 0.71073
_diffrn_reflns_av_R_equivalents 0.0436
_diffrn_reflns_av_sigmaI/netI 0.0962
_diffrn_reflns_limit_h_max 9
_diffrn_reflns_limit_h_min -10
_diffrn_reflns_limit_k_max 9
_diffrn_reflns_limit_k_min -21
_diffrn_reflns_limit_l_max 12
_diffrn_reflns_limit_l_min -12
_diffrn_reflns_number 6708
_diffrn_reflns_theta_full 25.08
_diffrn_reflns_theta_max 25.08
_diffrn_reflns_theta_min 2.73
_exptl_absorpt_coefficient_mu 0.078
_exptl_absorpt_correction_T_max 1.00000
_exptl_absorpt_correction_T_min 0.88622
_exptl_absorpt_correction_type multi-scan
_exptl_absorpt_process_details
; 
CrysAlis RED, Oxford Diffraction Ltd.,
Version 1.171.32.29 (release 10-06-2008 CrysAlis171 .NET)
(compiled Jun 10 2008,16:49:55)
Empirical absorption correction using spherical harmonics,
 implemented in SCALE3 ABSPACK scaling algorithm.
;
_exptl_crystal_colour yellow
_exptl_crystal_density_diffrn 1.281
_exptl_crystal_density_method 'not measured'
_exptl_crystal_description prism
_exptl_crystal_F_000 632
_exptl_crystal_size_max 0.20
_exptl_crystal_size_mid 0.12
_exptl_crystal_size_min 0.10
_refine_diff_density_max 0.157
_refine_diff_density_min -0.167
_refine_diff_density_rms 0.037
_refine_ls_extinction_method none
_refine_ls_goodness_of_fit_ref 0.901
_refine_ls_hydrogen_treatment constr
_refine_ls_matrix_type full
_refine_ls_number_parameters 208
_refine_ls_number_reflns 2727
_refine_ls_number_restraints 0
_refine_ls_restrained_S_all 0.901
_refine_ls_R_factor_all 0.0796
_refine_ls_R_factor_gt 0.0362
_refine_ls_shift/su_max 0.000
_refine_ls_shift/su_mean 0.000
_refine_ls_structure_factor_coef Fsqd
_refine_ls_weighting_details
;
calc w=1/[\s\^2\^(Fo\^2\^)+(0.0100P)\^2\^+0.0000P] 
where P=(Fo\^2\^+2Fc\^2\^)/3
;
_refine_ls_weighting_scheme calc
_refine_ls_wR_factor_gt 0.0476
_refine_ls_wR_factor_ref 0.0503
_reflns_number_gt 1533
_reflns_number_total 2727
_reflns_threshold_expression >2sigma(I)
_cod_data_source_file jp106473e_si_002.cif
_cod_data_source_block Dpaca
_cod_original_cell_volume 1552.1(3)
_cod_original_sg_symbol_H-M P21/c
_cod_database_code 1502732

loop_
_symmetry_equiv_pos_as_xyz
'x, y, z'
'-x, y+1/2, -z+1/2'
'-x, -y, -z'
'x, -y-1/2, z-1/2'

loop_
_atom_site_label
_atom_site_type_symbol
_atom_site_fract_x
_atom_site_fract_y
_atom_site_fract_z
_atom_site_U_iso_or_equiv
_atom_site_adp_type
_atom_site_occupancy
_atom_site_symmetry_multiplicity
_atom_site_calc_flag
_atom_site_refinement_flags
O1 O 0.18577(13) 1.03724(8) 0.69477(11) 0.0406(4) Uani 1 1 d .
N1 N 0.28052(15) 0.84650(8) -0.05435(12) 0.0236(4) Uani 1 1 d .
C1 C 0.2698(2) 1.00235(11) 0.65212(17) 0.0294(5) Uani 1 1 d .
H1 H 0.3794 0.9902 0.7202 0.035 Uiso 1 1 calc R
C2 C 0.2193(2) 0.97744(10) 0.50794(15) 0.0289(5) Uani 1 1 d .
H2 H 0.1091 0.9859 0.4369 0.035 Uiso 1 1 calc R
C3 C 0.3277(2) 0.94273(10) 0.47537(15) 0.0254(5) Uani 1 1 d .
H3 H 0.4340 0.9346 0.5527 0.030 Uiso 1 1 calc R
C4 C 0.30753(19) 0.91545(10) 0.33913(15) 0.0218(4) Uani 1 1 d .
C5 C 0.15864(19) 0.91969(10) 0.21440(15) 0.0269(5) Uani 1 1 d .
H5 H 0.0620 0.9390 0.2174 0.032 Uiso 1 1 calc R
C6 C 0.15087(19) 0.89590(10) 0.08641(16) 0.0264(5) Uani 1 1 d .
H6 H 0.0482 0.8987 0.0028 0.032 Uiso 1 1 calc R
C7 C 0.28998(19) 0.86810(10) 0.07762(16) 0.0223(5) Uani 1 1 d .
C8 C 0.43701(19) 0.86164(10) 0.20299(15) 0.0253(5) Uani 1 1 d .
H8 H 0.5331 0.8413 0.2007 0.030 Uiso 1 1 calc R
C9 C 0.4433(2) 0.88470(10) 0.33001(16) 0.0261(5) Uani 1 1 d .
H9 H 0.5444 0.8793 0.4144 0.031 Uiso 1 1 calc R
C10 C 0.12736(19) 0.81632(11) -0.15918(15) 0.0226(5) Uani 1 1 d .
C11 C 0.0683(2) 0.75237(11) -0.13313(16) 0.0285(5) Uani 1 1 d .
H11 H 0.1259 0.7288 -0.0438 0.034 Uiso 1 1 calc R
C12 C -0.07600(19) 0.72189(11) -0.23733(17) 0.0311(5) Uani 1 1 d .
H12 H -0.1177 0.6777 -0.2189 0.037 Uiso 1 1 calc R
C13 C -0.1588(2) 0.75567(12) -0.36746(17) 0.0315(5) Uani 1 1 d .
H13 H -0.2562 0.7343 -0.4396 0.038 Uiso 1 1 calc R
C14 C -0.0998(2) 0.82051(11) -0.39235(16) 0.0317(5) Uani 1 1 d .
H14 H -0.1573 0.8443 -0.4813 0.038 Uiso 1 1 calc R
C15 C 0.04259(19) 0.85076(11) -0.28840(16) 0.0286(5) Uani 1 1 d .
H15 H 0.0827 0.8956 -0.3057 0.034 Uiso 1 1 calc R
C16 C 0.41400(19) 0.85545(10) -0.08974(15) 0.0221(4) Uani 1 1 d .
C17 C 0.42260(18) 0.81299(10) -0.19607(15) 0.0244(5) Uani 1 1 d .
H17 H 0.3410 0.7766 -0.2415 0.029 Uiso 1 1 calc R
C18 C 0.54811(19) 0.82308(10) -0.23634(15) 0.0262(5) Uani 1 1 d .
H18 H 0.5512 0.7940 -0.3099 0.031 Uiso 1 1 calc R
C19 C 0.66918(19) 0.87498(10) -0.17089(15) 0.0262(5) Uani 1 1 d .
H19 H 0.7553 0.8821 -0.1991 0.031 Uiso 1 1 calc R
C20 C 0.66291(19) 0.91649(10) -0.06366(15) 0.0264(5) Uani 1 1 d .
H20 H 0.7468 0.9518 -0.0166 0.032 Uiso 1 1 calc R
C21 C 0.53657(19) 0.90747(10) -0.02375(15) 0.0231(4) Uani 1 1 d .
H21 H 0.5334 0.9370 0.0493 0.028 Uiso 1 1 calc R

loop_
_atom_site_aniso_label
_atom_site_aniso_U_11
_atom_site_aniso_U_22
_atom_site_aniso_U_33
_atom_site_aniso_U_23
_atom_site_aniso_U_13
_atom_site_aniso_U_12
O1 0.0311(8) 0.0502(11) 0.0417(7) -0.0159(8) 0.0172(6) -0.0026(7)
N1 0.0160(8) 0.0304(11) 0.0241(8) -0.0075(8) 0.0087(7) -0.0059(8)
C1 0.0277(11) 0.0287(14) 0.0304(10) -0.0010(10) 0.0117(9) -0.0056(10)
C2 0.0248(11) 0.0339(15) 0.0233(9) -0.0011(9) 0.0062(8) -0.0012(10)
C3 0.0220(10) 0.0269(14) 0.0255(10) 0.0041(9) 0.0089(8) -0.0017(9)
C4 0.0213(10) 0.0206(13) 0.0225(9) 0.0003(9) 0.0088(8) -0.0010(9)
C5 0.0211(10) 0.0271(14) 0.0323(10) -0.0031(10) 0.0118(8) -0.0011(9)
C6 0.0176(10) 0.0318(14) 0.0257(10) -0.0014(9) 0.0059(8) -0.0022(9)
C7 0.0208(11) 0.0193(13) 0.0261(9) -0.0022(9) 0.0097(9) -0.0061(9)
C8 0.0215(10) 0.0222(13) 0.0327(10) 0.0010(9) 0.0125(9) 0.0026(9)
C9 0.0231(11) 0.0240(13) 0.0252(9) 0.0038(9) 0.0053(8) -0.0008(9)
C10 0.0196(10) 0.0234(13) 0.0254(9) -0.0060(9) 0.0105(8) -0.0036(9)
C11 0.0292(11) 0.0283(14) 0.0281(10) 0.0002(10) 0.0128(9) -0.0019(10)
C12 0.0278(11) 0.0258(14) 0.0432(11) -0.0076(10) 0.0188(10) -0.0097(10)
C13 0.0199(10) 0.0412(16) 0.0319(11) -0.0145(11) 0.0101(9) -0.0053(10)
C14 0.0237(11) 0.0404(16) 0.0288(10) 0.0011(10) 0.0095(9) 0.0021(11)
C15 0.0254(11) 0.0270(14) 0.0340(10) -0.0001(10) 0.0136(9) -0.0030(10)
C16 0.0192(10) 0.0196(12) 0.0256(9) 0.0015(9) 0.0082(8) 0.0018(9)
C17 0.0185(10) 0.0240(13) 0.0281(9) -0.0021(9) 0.0080(8) -0.0015(9)
C18 0.0228(11) 0.0289(14) 0.0257(9) -0.0024(9) 0.0097(9) 0.0033(10)
C19 0.0201(11) 0.0309(14) 0.0286(10) 0.0057(10) 0.0118(8) 0.0037(9)
C20 0.0197(10) 0.0224(13) 0.0324(10) 0.0014(9) 0.0074(8) -0.0030(9)
C21 0.0223(11) 0.0199(13) 0.0245(9) -0.0021(9) 0.0081(8) 0.0008(9)

loop_
_atom_type_symbol
_atom_type_description
_atom_type_scat_dispersion_real
_atom_type_scat_dispersion_imag
_atom_type_scat_source
C C 0.0033 0.0016 'International Tables Vol C Tables 4.2.6.8 and 6.1.1.4'
H H 0.0000 0.0000 'International Tables Vol C Tables 4.2.6.8 and 6.1.1.4'
N N 0.0061 0.0033 'International Tables Vol C Tables 4.2.6.8 and 6.1.1.4'
O O 0.0106 0.0060 'International Tables Vol C Tables 4.2.6.8 and 6.1.1.4'

loop_
_geom_angle_atom_site_label_1
_geom_angle_atom_site_label_2
_geom_angle_atom_site_label_3
_geom_angle
C7 N1 C16 122.54(13)
C7 N1 C10 118.85(13)
C16 N1 C10 118.58(12)
O1 C1 C2 126.44(16)
O1 C1 H1 116.8
C2 C1 H1 116.8
C3 C2 C1 119.73(16)
C3 C2 H2 120.1
C1 C2 H2 120.1
C2 C3 C4 129.43(16)
C2 C3 H3 115.3
C4 C3 H3 115.3
C9 C4 C5 117.58(15)
C9 C4 C3 118.77(15)
C5 C4 C3 123.63(15)
C6 C5 C4 120.44(15)
C6 C5 H5 119.8
C4 C5 H5 119.8
C5 C6 C7 121.38(15)
C5 C6 H6 119.3
C7 C6 H6 119.3
C6 C7 C8 118.07(15)
C6 C7 N1 120.39(14)
C8 C7 N1 121.53(15)
C9 C8 C7 120.17(16)
C9 C8 H8 119.9
C7 C8 H8 119.9
C8 C9 C4 122.26(15)
C8 C9 H9 118.9
C4 C9 H9 118.9
C11 C10 C15 119.93(16)
C11 C10 N1 120.26(15)
C15 C10 N1 119.78(17)
C10 C11 C12 119.94(16)
C10 C11 H11 120.0
C12 C11 H11 120.0
C13 C12 C11 120.07(18)
C13 C12 H12 120.0
C11 C12 H12 120.0
C14 C13 C12 119.67(16)
C14 C13 H13 120.2
C12 C13 H13 120.2
C15 C14 C13 120.04(16)
C15 C14 H14 120.0
C13 C14 H14 120.0
C14 C15 C10 120.33(18)
C14 C15 H15 119.8
C10 C15 H15 119.8
C21 C16 C17 118.29(15)
C21 C16 N1 121.70(15)
C17 C16 N1 119.98(15)
C18 C17 C16 120.82(16)
C18 C17 H17 119.6
C16 C17 H17 119.6
C17 C18 C19 120.68(16)
C17 C18 H18 119.7
C19 C18 H18 119.7
C18 C19 C20 118.78(16)
C18 C19 H19 120.6
C20 C19 H19 120.6
C19 C20 C21 121.01(17)
C19 C20 H20 119.5
C21 C20 H20 119.5
C20 C21 C16 120.41(16)
C20 C21 H21 119.8
C16 C21 H21 119.8

loop_
_geom_bond_atom_site_label_1
_geom_bond_atom_site_label_2
_geom_bond_distance
O1 C1 1.2162(19)
N1 C7 1.4057(18)
N1 C16 1.4110(18)
N1 C10 1.4367(18)
C1 C2 1.447(2)
C1 H1 0.9500
C2 C3 1.328(2)
C2 H2 0.9500
C3 C4 1.4479(19)
C3 H3 0.9500
C4 C9 1.384(2)
C4 C5 1.3964(18)
C5 C6 1.3837(19)
C5 H5 0.9500
C6 C7 1.3887(19)
C6 H6 0.9500
C7 C8 1.3938(19)
C8 C9 1.3749(19)
C8 H8 0.9500
C9 H9 0.9500
C10 C11 1.368(2)
C10 C15 1.379(2)
C11 C12 1.389(2)
C11 H11 0.9500
C12 C13 1.379(2)
C12 H12 0.9500
C13 C14 1.378(2)
C13 H13 0.9500
C14 C15 1.376(2)
C14 H14 0.9500
C15 H15 0.9500
C16 C21 1.389(2)
C16 C17 1.392(2)
C17 C18 1.3786(19)
C17 H17 0.9500
C18 C19 1.379(2)
C18 H18 0.9500
C19 C20 1.381(2)
C19 H19 0.9500
C20 C21 1.381(2)
C20 H20 0.9500
C21 H21 0.9500

loop_
_geom_torsion_atom_site_label_1
_geom_torsion_atom_site_label_2
_geom_torsion_atom_site_label_3
_geom_torsion_atom_site_label_4
_geom_torsion
O1 C1 C2 C3 176.7(2)
C1 C2 C3 C4 -177.58(17)
C2 C3 C4 C9 176.0(2)
C2 C3 C4 C5 -2.6(3)
C9 C4 C5 C6 -2.1(3)
C3 C4 C5 C6 176.58(17)
C4 C5 C6 C7 -0.7(3)
C5 C6 C7 C8 2.9(3)
C5 C6 C7 N1 -177.88(17)
C16 N1 C7 C6 144.73(17)
C10 N1 C7 C6 -33.2(2)
C16 N1 C7 C8 -36.0(3)
C10 N1 C7 C8 146.07(16)
C6 C7 C8 C9 -2.2(3)
N1 C7 C8 C9 178.59(16)
C7 C8 C9 C4 -0.7(3)
C5 C4 C9 C8 2.8(3)
C3 C4 C9 C8 -175.92(16)
C7 N1 C10 C11 -63.6(2)
C16 N1 C10 C11 118.39(17)
C7 N1 C10 C15 118.56(17)
C16 N1 C10 C15 -59.4(2)
C15 C10 C11 C12 0.6(3)
N1 C10 C11 C12 -177.19(15)
C10 C11 C12 C13 0.6(2)
C11 C12 C13 C14 -1.4(2)
C12 C13 C14 C15 0.9(3)
C13 C14 C15 C10 0.3(3)
C11 C10 C15 C14 -1.1(2)
N1 C10 C15 C14 176.73(15)
C7 N1 C16 C21 -23.6(3)
C10 N1 C16 C21 154.27(16)
C7 N1 C16 C17 158.24(16)
C10 N1 C16 C17 -23.8(2)
C21 C16 C17 C18 -1.0(2)
N1 C16 C17 C18 177.20(15)
C16 C17 C18 C19 0.8(3)
C17 C18 C19 C20 0.3(3)
C18 C19 C20 C21 -1.2(2)
C19 C20 C21 C16 0.9(2)
C17 C16 C21 C20 0.1(2)
N1 C16 C21 C20 -178.00(15)

loop_
_cod_related_entry_id
_cod_related_entry_database
_cod_related_entry_code
1 ChemSpider 10764856
